data_7244881
loop_
_publ_author_name
'Lee, Hyemin'
'Kim, Min-Yeong'
'Lee, Haeri'

_publ_section_title
;
 Structural and anionic effects of microcrystalline Zn-CPs on
 4-nitrophenol sensing performances
;
_journal_issue 21
_journal_name_full 'RSC Advances'
_journal_page_first 12957
_journal_page_last 12966
_journal_paper_doi 10.1039/D2RA01239A
_journal_volume 12
_journal_year 2022
_chemical_formula_moiety 'C30 H36 N12 Zn, 2(Cl O4)'
_chemical_formula_sum 'C30 H36 Cl2 N12 O8 Zn'
_chemical_formula_weight 828.98
_space_group_crystal_system trigonal
_space_group_IT_number 147
_space_group_name_Hall '-P 3'
_space_group_name_H-M_alt 'P -3'
_atom_sites_solution_hydrogens geom
_atom_sites_solution_primary dual
_audit_creation_method SHELXL-2018/3
_audit_update_record
;
2022-01-20 deposited with the CCDC.	2022-04-25 downloaded from the CCDC.
;
_cell_angle_alpha 90
_cell_angle_beta 90
_cell_angle_gamma 120
_cell_formula_units_Z 1
_cell_length_a 12.3005(17)
_cell_length_b 12.3005(17)
_cell_length_c 6.7310(14)
_cell_measurement_reflns_used 23151
_cell_measurement_temperature 173(2)
_cell_measurement_theta_max 33.425
_cell_measurement_theta_min 0.372
_cell_volume 882.0(3)
_computing_cell_refinement HKL3000sm
_computing_data_collection 'PAL BL2D-SMDC Program'
_computing_data_reduction HKL3000sm
_computing_structure_refinement SHELXL
_computing_structure_solution 'SHELXT 2018/2 (Sheldrick, 2018)'
_diffrn_ambient_temperature 173(2)
_diffrn_measured_fraction_theta_full 0.998
_diffrn_measured_fraction_theta_max 0.999
_diffrn_measurement_device_type 'Rayonix MX225HS CCD area detector'
_diffrn_measurement_method 'omega scan'
_diffrn_radiation_type synchrotron
_diffrn_radiation_wavelength 0.650
_diffrn_reflns_av_R_equivalents 0.0897
_diffrn_reflns_av_unetI/netI 0.0445
_diffrn_reflns_Laue_measured_fraction_full 0.998
_diffrn_reflns_Laue_measured_fraction_max 0.999
_diffrn_reflns_limit_h_max 17
_diffrn_reflns_limit_h_min -17
_diffrn_reflns_limit_k_max 17
_diffrn_reflns_limit_k_min -17
_diffrn_reflns_limit_l_max 9
_diffrn_reflns_limit_l_min -9
_diffrn_reflns_number 9150
_diffrn_reflns_point_group_measured_fraction_full 0.998
_diffrn_reflns_point_group_measured_fraction_max 0.999
_diffrn_reflns_theta_full 22.955
_diffrn_reflns_theta_max 26.991
_diffrn_reflns_theta_min 1.748
_diffrn_source 'PLSII 2D bending magnet'
_exptl_absorpt_coefficient_mu 0.717
_exptl_absorpt_correction_T_max 1.000
_exptl_absorpt_correction_T_min 0.944
_exptl_absorpt_correction_type empirical
_exptl_absorpt_process_details 'HKL3000sm Scalepack'
_exptl_crystal_colour colorless
_exptl_crystal_density_diffrn 1.561
_exptl_crystal_description block
_exptl_crystal_F_000 428
_exptl_crystal_size_max 0.052
_exptl_crystal_size_mid 0.024
_exptl_crystal_size_min 0.022
_refine_diff_density_max 1.082
_refine_diff_density_min -0.927
_refine_diff_density_rms 0.083
_refine_ls_extinction_method none
_refine_ls_goodness_of_fit_ref 1.159
_refine_ls_hydrogen_treatment constr
_refine_ls_matrix_type full
_refine_ls_number_parameters 81
_refine_ls_number_reflns 1687
_refine_ls_number_restraints 0
_refine_ls_restrained_S_all 1.159
_refine_ls_R_factor_all 0.0440
_refine_ls_R_factor_gt 0.0424
_refine_ls_shift/su_max 0.000
_refine_ls_shift/su_mean 0.000
_refine_ls_structure_factor_coef Fsqd
_refine_ls_weighting_details 'w=1/[\s^2^(Fo^2^)+(0.0563P)^2^+0.3133P] where P=(Fo^2^+2Fc^2^)/3'
_refine_ls_weighting_scheme calc
_refine_ls_wR_factor_gt 0.1168
_refine_ls_wR_factor_ref 0.1178
_reflns_Friedel_coverage 0.000
_reflns_number_gt 1570
_reflns_number_total 1687
_reflns_threshold_expression 'I > 2\s(I)'
_cod_data_source_file d2ra01239a2.cif
_cod_data_source_block 02-ClO4_a
_cod_database_code 7244881
_shelx_shelxl_version_number 2018/3
_shelx_space_group_comment
;
The symmetry employed for this shelxl refinement is uniquely defined
by the following loop, which should always be used as a source of
symmetry information in preference to the above space-group names.
They are only intended as comments.
;
_shelx_estimated_absorpt_t_min 0.964
_shelx_estimated_absorpt_t_max 0.984

loop_
_space_group_symop_operation_xyz
'x, y, z'
'-y, x-y, z'
'-x+y, -x, z'
'-x, -y, -z'
'y, -x+y, -z'
'x-y, x, -z'

loop_
_atom_site_label
_atom_site_type_symbol
_atom_site_fract_x
_atom_site_fract_y
_atom_site_fract_z
_atom_site_U_iso_or_equiv
_atom_site_adp_type
_atom_site_occupancy
_atom_site_site_symmetry_order
_atom_site_calc_flag
_atom_site_refinement_flags_posn
_atom_site_refinement_flags_adp
_atom_site_refinement_flags_occupancy
_atom_site_disorder_assembly
_atom_site_disorder_group
Zn1_1 Zn 1.000000 1.000000 1.000000 0.01517(15) Uani 1 6 d S T P . .
N1_2 N 0.94744(12) 0.83210(12) 0.8199(2) 0.0171(3) Uani 1 1 d . . . . .
N2_2 N 0.91027(13) 0.64238(13) 0.7412(2) 0.0205(3) Uani 1 1 d . . . . .
C1_2 C 0.98572(15) 0.74931(15) 0.8399(2) 0.0187(3) Uani 1 1 d . . . . .
H1_2 H 1.057280 0.763608 0.914415 0.022 Uiso 1 1 calc R U . . .
C2_2 C 0.84273(15) 0.77479(16) 0.6998(2) 0.0205(3) Uani 1 1 d . . . . .
H2_2 H 0.794739 0.811659 0.657603 0.025 Uiso 1 1 calc R U . . .
C3_2 C 0.81849(16) 0.65717(16) 0.6507(3) 0.0233(3) Uani 1 1 d . . . . .
H3_2 H 0.751734 0.597633 0.570204 0.028 Uiso 1 1 calc R U . . .
C4_2 C 0.9234(2) 0.53015(16) 0.7292(3) 0.0287(4) Uani 1 1 d . . . . .
H4A_2 H 0.844110 0.455621 0.771863 0.034 Uiso 1 1 calc R U . . .
H4B_2 H 0.990875 0.539729 0.820288 0.034 Uiso 1 1 calc R U . . .
C5_2 C 0.95418(17) 0.51082(15) 0.5215(2) 0.0232(3) Uani 1 1 d . . . . .
H5_2 H 0.904983 0.514402 0.415588 0.028 Uiso 1 1 calc R U . . .
Cl1_3 Cl 0.666667 0.333333 0.18511(13) 0.0345(2) Uani 1 3 d S T P . .
O1_3 O 0.666667 0.333333 0.3988(4) 0.0429(7) Uani 1 3 d S T P . .
O2_3 O 0.7143(2) 0.45945(17) 0.1152(3) 0.0596(5) Uani 1 1 d . . . . .

loop_
_atom_site_aniso_label
_atom_site_aniso_U_11
_atom_site_aniso_U_22
_atom_site_aniso_U_33
_atom_site_aniso_U_23
_atom_site_aniso_U_13
_atom_site_aniso_U_12
Zn1_1 0.01299(17) 0.01299(17) 0.0195(2) 0.000 0.000 0.00650(9)
N1_2 0.0158(6) 0.0152(6) 0.0205(6) -0.0011(5) -0.0001(4) 0.0078(5)
N2_2 0.0244(7) 0.0154(6) 0.0224(6) -0.0011(5) 0.0023(5) 0.0106(5)
C1_2 0.0198(7) 0.0174(7) 0.0211(7) -0.0025(5) 0.0002(5) 0.0109(6)
C2_2 0.0179(7) 0.0215(7) 0.0231(7) -0.0017(6) -0.0017(6) 0.0105(6)
C3_2 0.0194(7) 0.0195(8) 0.0263(7) -0.0048(6) -0.0017(6) 0.0062(6)
C4_2 0.0420(10) 0.0178(8) 0.0298(8) 0.0024(6) 0.0092(7) 0.0176(8)
C5_2 0.0286(9) 0.0144(7) 0.0263(8) -0.0043(6) -0.0008(6) 0.0105(6)
Cl1_3 0.0326(3) 0.0326(3) 0.0384(4) 0.000 0.000 0.01631(14)
O1_3 0.0448(11) 0.0448(11) 0.0390(14) 0.000 0.000 0.0224(5)
O2_3 0.0707(13) 0.0397(10) 0.0650(12) 0.0151(9) 0.0127(10) 0.0250(9)

loop_
_atom_type_symbol
_atom_type_description
_atom_type_scat_dispersion_real
_atom_type_scat_dispersion_imag
_atom_type_scat_source
C C 0.0024 0.0013 'International Tables Vol C Tables 4.2.6.8 and 6.1.1.4'
H H 0.0000 0.0000 'International Tables Vol C Tables 4.2.6.8 and 6.1.1.4'
N N 0.0048 0.0027 'International Tables Vol C Tables 4.2.6.8 and 6.1.1.4'
O O 0.0087 0.0050 'International Tables Vol C Tables 4.2.6.8 and 6.1.1.4'
Cl Cl 0.1295 0.1337 'International Tables Vol C Tables 4.2.6.8 and 6.1.1.4'
Zn Zn 0.3246 1.2279 'International Tables Vol C Tables 4.2.6.8 and 6.1.1.4'

loop_
_geom_angle_atom_site_label_1
_geom_angle_atom_site_label_2
_geom_angle_atom_site_label_3
_geom_angle
_geom_angle_site_symmetry_1
_geom_angle_site_symmetry_3
_geom_angle_publ_flag
N1_2 Zn1_1 N1_2_$5 92.43(5) 4_777 6_657 ?
N1_2 Zn1_1 N1_2_$4 87.57(5) 4_777 3_675 ?
N1_2 Zn1_1 N1_2_$4 180.0 6_657 3_675 ?
N1_2 Zn1_1 N1_2_$2 87.57(5) 4_777 2_765 ?
N1_2 Zn1_1 N1_2_$2 87.57(5) 6_657 2_765 ?
N1_2 Zn1_1 N1_2_$2 92.43(5) 3_675 2_765 ?
N1_2 Zn1_1 N1_2_$3 92.43(5) 4_777 5_567 ?
N1_2 Zn1_1 N1_2_$3 92.43(5) 6_657 5_567 ?
N1_2 Zn1_1 N1_2_$3 87.57(5) 3_675 5_567 ?
N1_2 Zn1_1 N1_2_$3 180.0 2_765 5_567 ?
N1_2 Zn1_1 N1_2 180.0 4_777 . ?
N1_2 Zn1_1 N1_2 87.57(5) 6_657 . ?
N1_2 Zn1_1 N1_2 92.43(5) 3_675 . ?
N1_2 Zn1_1 N1_2 92.43(5) 2_765 . ?
N1_2 Zn1_1 N1_2 87.57(5) 5_567 . ?
C1_2 N1_2 C2_2 105.46(13) . . ?
C1_2 N1_2 Zn1_1 128.04(11) . . ?
C2_2 N1_2 Zn1_1 124.42(10) . . ?
C1_2 N2_2 C3_2 107.49(13) . . ?
C1_2 N2_2 C4_2 126.78(15) . . ?
C3_2 N2_2 C4_2 125.73(15) . . ?
N1_2 C1_2 N2_2 111.37(14) . . ?
N1_2 C1_2 H1_2 124.3 . . ?
N2_2 C1_2 H1_2 124.3 . . ?
C3_2 C2_2 N1_2 109.71(14) . . ?
C3_2 C2_2 H2_2 125.1 . . ?
N1_2 C2_2 H2_2 125.1 . . ?
C2_2 C3_2 N2_2 105.95(14) . . ?
C2_2 C3_2 H3_2 127.0 . . ?
N2_2 C3_2 H3_2 127.0 . . ?
N2_2 C4_2 C5_2 110.80(14) . . ?
N2_2 C4_2 H4A_2 109.5 . . ?
C5_2 C4_2 H4A_2 109.5 . . ?
N2_2 C4_2 H4B_2 109.5 . . ?
C5_2 C4_2 H4B_2 109.5 . . ?
H4A_2 C4_2 H4B_2 108.1 . . ?
C5_2 C5_2 C4_2 123.2(2) 4_766 . ?
C5_2 C5_2 H5_2 118.4 4_766 . ?
C4_2 C5_2 H5_2 118.4 . . ?
O2_3 Cl1_3 O2_3_$8 109.81(9) . 3_665 ?
O2_3 Cl1_3 O2_3_$7 109.81(9) . 2_655 ?
O2_3 Cl1_3 O2_3_$7 109.81(9) 3_665 2_655 ?
O2_3 Cl1_3 O1_3 109.13(9) . . ?
O2_3 Cl1_3 O1_3 109.13(9) 3_665 . ?
O2_3 Cl1_3 O1_3 109.13(9) 2_655 . ?

loop_
_geom_bond_atom_site_label_1
_geom_bond_atom_site_label_2
_geom_bond_distance
_geom_bond_site_symmetry_2
_geom_bond_publ_flag
Zn1_1 N1_2_$1 2.1949(13) 4_777 ?
Zn1_1 N1_2_$5 2.1949(13) 6_657 ?
Zn1_1 N1_2_$4 2.1949(13) 3_675 ?
Zn1_1 N1_2_$2 2.1949(13) 2_765 ?
Zn1_1 N1_2_$3 2.1949(13) 5_567 ?
Zn1_1 N1_2 2.1949(13) . ?
N1_2 C1_2 1.3252(19) . ?
N1_2 C2_2 1.379(2) . ?
N2_2 C1_2 1.346(2) . ?
N2_2 C3_2 1.373(2) . ?
N2_2 C4_2 1.470(2) . ?
C1_2 H1_2 0.9500 . ?
C2_2 C3_2 1.364(2) . ?
C2_2 H2_2 0.9500 . ?
C3_2 H3_2 0.9500 . ?
C4_2 C5_2 1.499(2) . ?
C4_2 H4A_2 0.9900 . ?
C4_2 H4B_2 0.9900 . ?
C5_2 C5_2_$6 1.313(3) 4_766 ?
C5_2 H5_2 0.9500 . ?
Cl1_3 O2_3 1.4361(18) . ?
Cl1_3 O2_3_$8 1.4361(18) 3_665 ?
Cl1_3 O2_3_$7 1.4361(18) 2_655 ?
Cl1_3 O1_3 1.439(3) . ?
